data_2217360
loop_
_publ_author_name
'Jiao, Wei '
'Mao, Zhi-hua'
'Dong, Wei-wei'
'Deng, Mei-cai'
'Lu, Run-hua'

_publ_section_title
;
 <i>Euphorbia</i> factor L~8~: a diterpenoid from the seeds of
 <i>Euphorbia lathyris</i>
;
_journal_coeditor_code WW2099
_journal_issue 1
_journal_name_full 'Acta Crystallographica Section E'
_journal_page_first o331
_journal_page_last o331
_journal_paper_doi 10.1107/S1600536807066901
_journal_volume 64
_journal_year 2008
_chemical_formula_iupac 'C30 H37 N O7'
_chemical_formula_moiety 'C30 H37 N O7'
_chemical_formula_sum 'C30 H37 N O7'
_chemical_formula_weight 523.61
_chemical_melting_point 469.0(10)
_chemical_name_common
;
<i>Euphorbia</i> Factor L~8~
;
_chemical_name_systematic
;
(2<i>S</i>*,3<i>S</i>*,4<i>R</i>*,5<i>R</i>*,9<i>S</i>*,11<i>S</i>*,
15<i>R</i>*)-5,15-diacetoxy-3-nicotinoyloxy-14-oxolathyra-6(17),12(<i>E</i>)-
diene
;
_space_group_IT_number 19
_symmetry_cell_setting orthorhombic
_symmetry_space_group_name_Hall 'P 2ac 2ab'
_symmetry_space_group_name_H-M 'P 21 21 21'
_atom_sites_solution_hydrogens geom
_atom_sites_solution_primary direct
_atom_sites_solution_secondary difmap
_audit_creation_method SHELXL-97
_cell_angle_alpha 90.00
_cell_angle_beta 90.00
_cell_angle_gamma 90.00
_cell_formula_units_Z 4
_cell_length_a 10.162(6)
_cell_length_b 15.249(5)
_cell_length_c 18.802(9)
_cell_measurement_reflns_used 24
_cell_measurement_temperature 298(2)
_cell_measurement_theta_max 5.54
_cell_measurement_theta_min 4.53
_cell_volume 2914(2)
_computing_cell_refinement 'DIFRAC (Gabe & White, 1993)'
_computing_data_collection 'DIFRAC (Gabe & White, 1993)'
_computing_data_reduction 'NRCVAX (Gabe <i>et al.</i>,  1989)'
_computing_molecular_graphics 'ORTEP-3 (Farrugia, 1997)'
_computing_publication_material 'SHELXL97 (Sheldrick, 1997)'
_computing_structure_refinement 'SHELXL97 (Sheldrick, 1997)'
_computing_structure_solution 'SHELXS97 (Sheldrick, 1997)'
_diffrn_ambient_temperature 298(2)
_diffrn_measured_fraction_theta_full 0.997
_diffrn_measured_fraction_theta_max 0.997
_diffrn_measurement_device_type 'Enraf--Nonius CAD-4'
_diffrn_measurement_method \w/2\q
_diffrn_radiation_monochromator graphite
_diffrn_radiation_source 'fine-focus sealed tube'
_diffrn_radiation_type MoK\a
_diffrn_radiation_wavelength 0.71073
_diffrn_reflns_av_R_equivalents 0.0025
_diffrn_reflns_av_sigmaI/netI 0.0864
_diffrn_reflns_limit_h_max 12
_diffrn_reflns_limit_h_min -1
_diffrn_reflns_limit_k_max 18
_diffrn_reflns_limit_k_min -3
_diffrn_reflns_limit_l_max 22
_diffrn_reflns_limit_l_min -1
_diffrn_reflns_number 3444
_diffrn_reflns_theta_full 25.54
_diffrn_reflns_theta_max 25.54
_diffrn_reflns_theta_min 1.72
_diffrn_standards_decay_% 0.248
_diffrn_standards_interval_count 300
_diffrn_standards_number 3
_exptl_absorpt_coefficient_mu 0.084
_exptl_absorpt_correction_type none
_exptl_crystal_colour colourless
_exptl_crystal_density_diffrn 1.194
_exptl_crystal_density_method 'not measured'
_exptl_crystal_description block
_exptl_crystal_F_000 1120
_exptl_crystal_size_max 0.36
_exptl_crystal_size_mid 0.34
_exptl_crystal_size_min 0.25
_refine_diff_density_max 0.180
_refine_diff_density_min -0.239
_refine_ls_extinction_method none
_refine_ls_goodness_of_fit_ref 0.931
_refine_ls_hydrogen_treatment constr
_refine_ls_matrix_type full
_refine_ls_number_parameters 354
_refine_ls_number_reflns 3065
_refine_ls_number_restraints 0
_refine_ls_restrained_S_all 0.931
_refine_ls_R_factor_all 0.1516
_refine_ls_R_factor_gt 0.0487
_refine_ls_shift/su_max 0.000
_refine_ls_shift/su_mean 0.000
_refine_ls_structure_factor_coef Fsqd
_refine_ls_weighting_details 'calc w=1/[\s^2^(Fo^2^)+(0.0541P)^2^] where P=(Fo^2^+2Fc^2^)/3'
_refine_ls_weighting_scheme calc
_refine_ls_wR_factor_gt 0.0963
_refine_ls_wR_factor_ref 0.1183
_reflns_number_gt 1462
_reflns_number_total 3065
_reflns_threshold_expression I>2\s(I)
_cod_data_source_file ww2099.cif
_cod_data_source_block I
_cod_database_code 2217360
_cod_database_fobs_code 2217360

loop_
_symmetry_equiv_pos_as_xyz
'x, y, z'
'x+1/2, -y+1/2, -z'
'-x, y+1/2, -z+1/2'
'-x+1/2, -y, z+1/2'

loop_
_atom_site_type_symbol
_atom_site_label
_atom_site_fract_x
_atom_site_fract_y
_atom_site_fract_z
_atom_site_U_iso_or_equiv
_atom_site_adp_type
_atom_site_calc_flag
_atom_site_refinement_flags
_atom_site_occupancy
O O1 0.4410(3) 0.60363(17) 0.75057(16) 0.0422(8) Uani d . 1
O O2 0.3383(4) 0.6889(2) 0.67028(18) 0.0745(12) Uani d . 1
O O3 0.6027(3) 0.50915(17) 0.86366(15) 0.0442(8) Uani d . 1
O O4 0.5648(4) 0.4774(2) 0.97859(19) 0.0725(11) Uani d . 1
O O5 0.6858(4) 0.6902(2) 0.97413(16) 0.0600(10) Uani d . 1
O O6 0.6894(4) 0.63864(19) 0.68532(16) 0.0539(9) Uani d . 1
O O7 0.6709(5) 0.4992(3) 0.6477(2) 0.0887(14) Uani d . 1
N N1 0.3198(5) 0.3782(2) 0.6543(2) 0.0653(13) Uani d . 1
C C1 0.4680(5) 0.6336(3) 0.9021(2) 0.0463(13) Uani d . 1
H H1A 0.4056 0.5857 0.8985 0.071(7) Uiso calc R 1
H H1B 0.4675 0.6552 0.9506 0.071(7) Uiso calc R 1
C C2 0.4308(5) 0.7065(3) 0.8509(2) 0.0465(12) Uani d . 1
H H2 0.4703 0.7610 0.8684 0.045(5) Uiso calc R 1
C C3 0.5024(5) 0.6806(3) 0.7833(2) 0.0401(12) Uani d . 1
H H3 0.5082 0.7297 0.7498 0.045(5) Uiso calc R 1
C C4 0.6377(5) 0.6534(3) 0.8103(2) 0.0405(12) Uani d . 1
H H4 0.6821 0.7076 0.8246 0.045(5) Uiso calc R 1
C C5 0.7290(5) 0.6088(3) 0.7565(2) 0.0441(12) Uani d . 1
H H5 0.7175 0.5451 0.7596 0.045(5) Uiso calc R 1
C C6 0.8749(5) 0.6304(3) 0.7607(3) 0.0491(14) Uani d . 1
C C7 0.9639(6) 0.5689(4) 0.7203(3) 0.0763(18) Uani d . 1
H H7A 1.0510 0.5950 0.7184 0.071(7) Uiso calc R 1
H H7B 0.9318 0.5648 0.6718 0.071(7) Uiso calc R 1
C C8 0.9773(6) 0.4764(4) 0.7498(3) 0.0732(17) Uani d . 1
H H8A 0.8901 0.4547 0.7612 0.071(7) Uiso calc R 1
H H8B 1.0129 0.4391 0.7127 0.071(7) Uiso calc R 1
C C9 1.0623(6) 0.4677(4) 0.8146(3) 0.0686(15) Uani d . 1
H H9 1.1538 0.4847 0.8055 0.045(5) Uiso calc R 1
C C10 1.0512(6) 0.3977(4) 0.8693(3) 0.0697(17) Uani d . 1
C C11 1.0173(5) 0.4919(3) 0.8887(3) 0.0586(16) Uani d . 1
H H11 1.0834 0.5220 0.9178 0.045(5) Uiso calc R 1
C C12 0.8824(5) 0.5235(3) 0.8982(2) 0.0454(12) Uani d . 1
H H12 0.8184 0.4984 0.8693 0.064(7) Uiso calc R 1
C C13 0.8419(5) 0.5850(3) 0.9442(2) 0.0446(12) Uani d . 1
C C14 0.7110(5) 0.6257(3) 0.9385(2) 0.0443(12) Uani d . 1
C C15 0.6070(5) 0.6020(3) 0.8815(2) 0.0410(12) Uani d . 1
C C16 0.2825(5) 0.7213(3) 0.8442(3) 0.0612(15) Uani d . 1
H H16A 0.2414 0.6687 0.8271 0.129(6) Uiso calc R 1
H H16B 0.2661 0.7683 0.8115 0.129(6) Uiso calc R 1
H H16C 0.2468 0.7361 0.8899 0.129(6) Uiso calc R 1
C C17 0.9201(6) 0.7006(4) 0.7918(3) 0.0720(16) Uani d . 1
H H17A 1.0093 0.7138 0.7894 0.089(15) Uiso calc R 1
H H17B 0.8631 0.7374 0.8164 0.089(15) Uiso calc R 1
C C18 0.9437(7) 0.3300(4) 0.8661(3) 0.090(2) Uani d . 1
H H18A 0.9760 0.2784 0.8426 0.129(6) Uiso calc R 1
H H18B 0.8702 0.3532 0.8401 0.129(6) Uiso calc R 1
H H18C 0.9164 0.3153 0.9134 0.129(6) Uiso calc R 1
C C19 1.1778(7) 0.3627(5) 0.9013(4) 0.112(3) Uani d . 1
H H19A 1.2163 0.3207 0.8694 0.129(6) Uiso calc R 1
H H19B 1.1591 0.3350 0.9460 0.129(6) Uiso calc R 1
H H19C 1.2382 0.4102 0.9086 0.129(6) Uiso calc R 1
C C20 0.9313(6) 0.6255(3) 0.9990(3) 0.0698(16) Uani d . 1
H H20A 0.9596 0.6822 0.9829 0.129(6) Uiso calc R 1
H H20B 1.0067 0.5885 1.0059 0.129(6) Uiso calc R 1
H H20C 0.8847 0.6316 1.0431 0.129(6) Uiso calc R 1
C C21 0.3664(5) 0.6179(3) 0.6929(3) 0.0453(12) Uani d . 1
C C22 0.3204(5) 0.5350(3) 0.6607(2) 0.0411(12) Uani d . 1
C C23 0.2381(5) 0.5386(3) 0.6026(3) 0.0531(13) Uani d . 1
H H23 0.2099 0.5925 0.5852 0.064(7) Uiso calc R 1
C C24 0.1981(6) 0.4628(4) 0.5708(3) 0.0655(15) Uani d . 1
H H24 0.1428 0.4639 0.5314 0.064(7) Uiso calc R 1
C C25 0.2414(6) 0.3849(4) 0.5984(3) 0.0697(17) Uani d . 1
H H25 0.2141 0.3334 0.5764 0.064(7) Uiso calc R 1
C C26 0.3572(5) 0.4531(3) 0.6841(3) 0.0511(13) Uani d . 1
H H26 0.4121 0.4500 0.7236 0.064(7) Uiso calc R 1
C C27 0.6664(6) 0.5762(4) 0.6360(3) 0.0630(16) Uani d . 1
C C28 0.6346(7) 0.6157(4) 0.5654(2) 0.089(2) Uani d . 1
H H28A 0.6076 0.5703 0.5332 0.129(6) Uiso calc R 1
H H28B 0.7111 0.6447 0.5469 0.129(6) Uiso calc R 1
H H28C 0.5646 0.6575 0.5709 0.129(6) Uiso calc R 1
C C29 0.5746(5) 0.4539(3) 0.9179(3) 0.0548(13) Uani d . 1
C C30 0.5620(7) 0.3613(3) 0.8920(4) 0.085(2) Uani d . 1
H H30A 0.5472 0.3230 0.9318 0.129(6) Uiso calc R 1
H H30B 0.6414 0.3444 0.8681 0.129(6) Uiso calc R 1
H H30C 0.4891 0.3572 0.8597 0.129(6) Uiso calc R 1

loop_
_atom_site_aniso_label
_atom_site_aniso_U_11
_atom_site_aniso_U_22
_atom_site_aniso_U_33
_atom_site_aniso_U_12
_atom_site_aniso_U_13
_atom_site_aniso_U_23
O1 0.043(2) 0.0396(17) 0.0435(17) -0.0049(17) -0.0102(19) -0.0047(16)
O2 0.093(3) 0.0434(18) 0.088(3) -0.003(2) -0.046(3) 0.0091(19)
O3 0.046(2) 0.0370(17) 0.0495(18) -0.0018(16) 0.0047(19) -0.0033(15)
O4 0.087(3) 0.067(2) 0.063(2) 0.003(2) 0.026(3) 0.013(2)
O5 0.070(3) 0.0543(18) 0.0553(18) 0.013(2) -0.012(2) -0.0226(17)
O6 0.059(2) 0.065(2) 0.0376(17) 0.0056(19) 0.004(2) -0.0063(17)
O7 0.119(4) 0.076(3) 0.072(2) 0.003(3) 0.004(3) -0.026(2)
N1 0.080(4) 0.044(2) 0.072(3) 0.000(3) -0.014(3) -0.010(2)
C1 0.043(3) 0.046(3) 0.050(3) -0.001(2) 0.006(3) -0.006(2)
C2 0.042(3) 0.044(3) 0.054(3) 0.001(3) 0.000(3) -0.010(2)
C3 0.032(3) 0.040(3) 0.049(3) -0.003(2) -0.002(3) -0.001(2)
C4 0.037(3) 0.044(2) 0.040(2) -0.007(2) 0.001(3) -0.005(2)
C5 0.046(3) 0.052(3) 0.034(3) 0.002(3) 0.007(3) 0.001(2)
C6 0.036(3) 0.068(3) 0.044(3) 0.003(3) 0.004(3) 0.008(3)
C7 0.055(4) 0.107(5) 0.067(4) 0.016(4) 0.019(4) 0.004(4)
C8 0.061(4) 0.094(4) 0.065(3) 0.024(4) 0.013(4) -0.018(3)
C9 0.038(3) 0.096(4) 0.072(4) 0.016(4) 0.006(3) -0.008(4)
C10 0.056(4) 0.079(4) 0.074(4) 0.026(4) 0.002(4) -0.009(3)
C11 0.042(4) 0.067(4) 0.067(3) 0.011(3) -0.005(3) -0.016(3)
C12 0.039(3) 0.052(3) 0.046(3) -0.004(3) -0.003(3) -0.005(2)
C13 0.042(3) 0.050(3) 0.042(3) 0.008(3) 0.001(3) -0.004(2)
C14 0.052(4) 0.043(3) 0.037(3) 0.001(3) 0.004(3) -0.002(3)
C15 0.046(3) 0.035(2) 0.042(3) 0.000(2) 0.004(3) -0.007(2)
C16 0.037(3) 0.075(3) 0.072(4) 0.010(3) -0.002(3) -0.007(3)
C17 0.036(4) 0.097(4) 0.082(4) -0.013(4) 0.006(4) 0.011(4)
C18 0.098(5) 0.074(4) 0.097(4) 0.020(4) 0.012(5) -0.023(3)
C19 0.092(6) 0.132(6) 0.111(5) 0.060(5) -0.011(5) -0.021(5)
C20 0.061(4) 0.073(3) 0.075(3) 0.006(3) -0.017(4) -0.026(3)
C21 0.046(3) 0.042(3) 0.048(3) 0.002(3) -0.008(3) -0.002(3)
C22 0.039(3) 0.039(2) 0.046(3) 0.002(3) -0.002(3) -0.002(2)
C23 0.053(4) 0.053(3) 0.053(3) 0.004(3) -0.006(3) 0.000(3)
C24 0.073(4) 0.071(3) 0.053(3) 0.002(4) -0.029(3) -0.014(3)
C25 0.082(5) 0.058(4) 0.069(3) -0.015(4) -0.016(4) -0.025(3)
C26 0.051(3) 0.050(3) 0.052(3) 0.000(3) -0.014(3) -0.002(2)
C27 0.058(4) 0.079(4) 0.052(3) 0.009(4) 0.007(3) -0.016(3)
C28 0.104(5) 0.117(5) 0.045(3) 0.003(5) -0.004(4) -0.006(3)
C29 0.044(3) 0.044(3) 0.077(4) -0.004(3) 0.007(3) 0.007(3)
C30 0.085(5) 0.045(3) 0.126(5) -0.011(4) 0.011(5) -0.004(3)

loop_
_atom_type_symbol
_atom_type_description
_atom_type_scat_dispersion_real
_atom_type_scat_dispersion_imag
_atom_type_scat_source
C C 0.0033 0.0000 'International Tables Vol C Tables 4.2.6.8 and 6.1.1.4'
H H 0.0000 0.0000 'International Tables Vol C Tables 4.2.6.8 and 6.1.1.4'
N N 0.0061 0.0000 'International Tables Vol C Tables 4.2.6.8 and 6.1.1.4'
O O 0.0106 0.0000 'International Tables Vol C Tables 4.2.6.8 and 6.1.1.4'

loop_
_geom_angle_atom_site_label_1
_geom_angle_atom_site_label_2
_geom_angle_atom_site_label_3
_geom_angle
C21 O1 C3 116.8(3)
C29 O3 C15 115.9(3)
C27 O6 C5 117.0(4)
C25 N1 C26 116.1(4)
C2 C1 C15 107.4(4)
C2 C1 H1A 110.2
C15 C1 H1A 110.2
C2 C1 H1B 110.2
C15 C1 H1B 110.2
H1A C1 H1B 108.5
C3 C2 C1 102.8(3)
C3 C2 C16 116.3(4)
C1 C2 C16 113.9(4)
C3 C2 H2 107.8
C1 C2 H2 107.8
C16 C2 H2 107.8
O1 C3 C2 110.9(4)
O1 C3 C4 107.8(3)
C2 C3 C4 103.0(4)
O1 C3 H3 111.6
C2 C3 H3 111.6
C4 C3 H3 111.6
C3 C4 C5 116.6(4)
C3 C4 C15 103.8(4)
C5 C4 C15 117.3(4)
C3 C4 H4 106.1
C5 C4 H4 106.1
C15 C4 H4 106.1
O6 C5 C6 104.4(4)
O6 C5 C4 107.3(4)
C6 C5 C4 117.4(4)
O6 C5 H5 109.2
C6 C5 H5 109.2
C4 C5 H5 109.2
C17 C6 C7 121.7(5)
C17 C6 C5 123.0(5)
C7 C6 C5 115.1(5)
C6 C7 C8 116.5(4)
C6 C7 H7A 108.2
C8 C7 H7A 108.2
C6 C7 H7B 108.2
C8 C7 H7B 108.2
H7A C7 H7B 107.3
C9 C8 C7 115.4(5)
C9 C8 H8A 108.4
C7 C8 H8A 108.4
C9 C8 H8B 108.4
C7 C8 H8B 108.4
H8A C8 H8B 107.5
C10 C9 C8 125.6(5)
C10 C9 C11 61.0(3)
C8 C9 C11 123.5(5)
C10 C9 H9 112.5
C8 C9 H9 112.5
C11 C9 H9 112.5
C9 C10 C18 121.3(5)
C9 C10 C19 117.5(6)
C18 C10 C19 113.0(5)
C9 C10 C11 60.4(4)
C18 C10 C11 119.6(5)
C19 C10 C11 115.4(5)
C12 C11 C9 118.4(5)
C12 C11 C10 123.5(5)
C9 C11 C10 58.7(3)
C12 C11 H11 114.9
C9 C11 H11 114.9
C10 C11 H11 114.9
C13 C12 C11 126.6(5)
C13 C12 H12 116.7
C11 C12 H12 116.7
C12 C13 C14 121.7(4)
C12 C13 C20 122.9(5)
C14 C13 C20 115.0(4)
O5 C14 C13 119.4(5)
O5 C14 C15 115.2(4)
C13 C14 C15 124.7(4)
O3 C15 C1 109.5(4)
O3 C15 C14 114.0(4)
C1 C15 C14 112.4(4)
O3 C15 C4 106.9(3)
C1 C15 C4 103.7(4)
C14 C15 C4 109.6(4)
C2 C16 H16A 109.5
C2 C16 H16B 109.5
H16A C16 H16B 109.5
C2 C16 H16C 109.5
H16A C16 H16C 109.5
H16B C16 H16C 109.5
C6 C17 H17A 120.0
C6 C17 H17B 120.0
H17A C17 H17B 120.0
C10 C18 H18A 109.5
C10 C18 H18B 109.5
H18A C18 H18B 109.5
C10 C18 H18C 109.5
H18A C18 H18C 109.5
H18B C18 H18C 109.5
C10 C19 H19A 109.5
C10 C19 H19B 109.5
H19A C19 H19B 109.5
C10 C19 H19C 109.5
H19A C19 H19C 109.5
H19B C19 H19C 109.5
C13 C20 H20A 109.5
C13 C20 H20B 109.5
H20A C20 H20B 109.5
C13 C20 H20C 109.5
H20A C20 H20C 109.5
H20B C20 H20C 109.5
O2 C21 O1 124.7(4)
O2 C21 C22 123.5(4)
O1 C21 C22 111.8(4)
C26 C22 C23 117.1(4)
C26 C22 C21 124.0(4)
C23 C22 C21 118.8(4)
C24 C23 C22 119.6(5)
C24 C23 H23 120.2
C22 C23 H23 120.2
C23 C24 C25 118.3(5)
C23 C24 H24 120.9
C25 C24 H24 120.9
N1 C25 C24 124.2(5)
N1 C25 H25 117.9
C24 C25 H25 117.9
N1 C26 C22 124.6(4)
N1 C26 H26 117.7
C22 C26 H26 117.7
O7 C27 O6 124.0(5)
O7 C27 C28 124.7(5)
O6 C27 C28 111.4(5)
C27 C28 H28A 109.5
C27 C28 H28B 109.5
H28A C28 H28B 109.5
C27 C28 H28C 109.5
H28A C28 H28C 109.5
H28B C28 H28C 109.5
O4 C29 O3 123.3(4)
O4 C29 C30 125.7(5)
O3 C29 C30 111.0(5)
C29 C30 H30A 109.5
C29 C30 H30B 109.5
H30A C30 H30B 109.5
C29 C30 H30C 109.5
H30A C30 H30C 109.5
H30B C30 H30C 109.5

loop_
_geom_bond_atom_site_label_1
_geom_bond_atom_site_label_2
_geom_bond_distance
O1 C21 1.340(5)
O1 C3 1.465(5)
O2 C21 1.198(5)
O3 C29 1.354(6)
O3 C15 1.457(5)
O4 C29 1.199(6)
O5 C14 1.217(5)
O6 C27 1.349(6)
O6 C5 1.470(5)
O7 C27 1.196(6)
N1 C25 1.323(6)
N1 C26 1.328(5)
C1 C2 1.518(6)
C1 C15 1.542(6)
C1 H1A 0.9700
C1 H1B 0.9700
C2 C3 1.516(6)
C2 C16 1.529(7)
C2 H2 0.9800
C3 C4 1.523(6)
C3 H3 0.9800
C4 C5 1.532(6)
C4 C15 1.582(6)
C4 H4 0.9800
C5 C6 1.521(7)
C5 H5 0.9800
C6 C17 1.303(7)
C6 C7 1.508(7)
C7 C8 1.521(7)
C7 H7A 0.9700
C7 H7B 0.9700
C8 C9 1.500(7)
C8 H8A 0.9700
C8 H8B 0.9700
C9 C10 1.487(7)
C9 C11 1.513(7)
C9 H9 0.9800
C10 C18 1.504(8)
C10 C19 1.518(8)
C10 C11 1.522(7)
C11 C12 1.463(7)
C11 H11 0.9800
C12 C13 1.341(6)
C12 H12 0.9300
C13 C14 1.471(7)
C13 C20 1.507(7)
C14 C15 1.547(6)
C16 H16A 0.9600
C16 H16B 0.9600
C16 H16C 0.9600
C17 H17A 0.9300
C17 H17B 0.9300
C18 H18A 0.9600
C18 H18B 0.9600
C18 H18C 0.9600
C19 H19A 0.9600
C19 H19B 0.9600
C19 H19C 0.9600
C20 H20A 0.9600
C20 H20B 0.9600
C20 H20C 0.9600
C21 C22 1.478(6)
C22 C26 1.375(6)
C22 C23 1.377(6)
C23 C24 1.364(6)
C23 H23 0.9300
C24 C25 1.368(7)
C24 H24 0.9300
C25 H25 0.9300
C26 H26 0.9300
C27 C28 1.492(7)
C28 H28A 0.9600
C28 H28B 0.9600
C28 H28C 0.9600
C29 C30 1.499(7)
C30 H30A 0.9600
C30 H30B 0.9600
C30 H30C 0.9600

loop_
_cod_related_entry_id
_cod_related_entry_database
_cod_related_entry_code
1 ChemSpider 30655427
